data_1559362
loop_
_publ_author_name
'Karlsen, O. B.'
'Kjekshus, A.'
'Romming, C.'
'Rost, E.'

_publ_section_title
;
 The Crystal Structure of the Low-Temperature Au(80-nu)Cu(nu)Sn20 Phase
;
_journal_name_full 'Acta Chemica Scandinavica'
_journal_page_first 1076
_journal_page_last 1082
_journal_paper_doi 10.3891/acta.chem.scand.46-1076
_journal_volume 46
_journal_year 1992
_chemical_formula_sum 'Au7 Cu9 Sn4'
_chemical_formula_weight 2425.52
_chemical_name_common
;
Au7Cu9Sn4
;
_space_group_IT_number 213
_space_group_name_Hall 'P 4bd 2ab 3'
_space_group_name_H-M_alt 'P 41 3 2'
_symmetry_cell_setting cubic
_symmetry_Int_Tables_number 213
_symmetry_space_group_name_Hall 'P 4bd 2ab 3'
_symmetry_space_group_name_H-M 'P 41 3 2'
_cell_angle_alpha 90.
_cell_angle_beta 90.
_cell_angle_gamma 90.
_cell_formula_units_Z 1
_cell_length_a 6.762(2)
_cell_length_b 6.762(2)
_cell_length_c 6.762(2)
_cell_volume 309.19(16)
_diffrn_ambient_temperature 293
_diffrn_radiation_probe x-ray
_diffrn_radiation_type MoK\a
_diffrn_radiation_wavelength 0.71069
_exptl_absorpt_coefficient_mu 108.6
_exptl_crystal_density_diffrn 13.018
_exptl_crystal_F_000 1013
_refine_ls_goodness_of_fit_ref 1.8
_refine_ls_number_parameters 9
_refine_ls_number_reflns 167
_refine_ls_R_factor_gt 0.041
_refine_ls_wR_factor_gt 0.032
_cod_data_source_file Acta-Chem-Scand-1992-46-1976-1.cif
_cod_data_source_block 1
_cod_original_cell_volume 309.2(3)
_cod_database_code 1559362

loop_
_space_group_symop_id
_space_group_symop_operation_xyz
1 x,y,z
2 1/4-y,3/4+x,1/4+z
3 1/2-x,-y,1/2+z
4 1/4+y,1/4-x,3/4+z
5 1/2+x,1/2-y,-z
6 3/4+y,1/4+x,1/4-z
7 -x,1/2+y,1/2-z
8 3/4-y,3/4-x,3/4-z
9 z,x,y
10 1/4-x,3/4+z,1/4+y
11 1/2-z,-x,1/2+y
12 1/4+x,1/4-z,3/4+y
13 1/2+z,1/2-x,-y
14 3/4+x,1/4+z,1/4-y
15 -z,1/2+x,1/2-y
16 3/4-x,3/4-z,3/4-y
17 y,z,x
18 3/4-z,3/4-y,3/4-x
19 1/4-z,3/4+y,1/4+x
20 3/4+z,1/4+y,1/4-x
21 1/4+z,1/4-y,3/4+x
22 1/2+y,1/2-z,-x
23 1/2-y,-z,1/2+x
24 -y,1/2+z,1/2-x

loop_
_atom_site_label
_atom_site_type_symbol
_atom_site_thermal_displace_type
_atom_site_fract_x
_atom_site_fract_y
_atom_site_fract_z
_atom_site_occupancy
_atom_site_U_iso_or_equiv
_atom_site_calc_flag
_atom_site_refinement_flags
_atom_site_disorder_assembly
_atom_site_disorder_group
Au Au Uiso 0.12500 0.20160(10) 0.45160(10) 0.583 0.0071 . . . .
Sn Sn Uiso 0.12500 0.20160(10) 0.45160(10) 0.333 0.0071 . . . .
Cu Cu Uiso 0.0629(3) 0.0629(3) 0.0629(3) 1.000 0.0072 . . . .
Cu2 Cu Uiso 0.12500 0.20160(10) 0.45160(10) 0.083 0.0071 . . . .

loop_
_atom_type_symbol
_atom_type_description
_atom_type_scat_dispersion_real
_atom_type_scat_dispersion_imag
_atom_type_scat_source
Au Au -2.0133 8.8022 ' International Tables Vol C Tables 4.2.6.8 and 6.1.1.4'
Cu Cu 0.3201 1.2651 ' International Tables Vol C Tables 4.2.6.8 and 6.1.1.4'
Sn Sn -0.6537 1.4246 ' International Tables Vol C Tables 4.2.6.8 and 6.1.1.4'

loop_
_geom_angle_atom_site_label_1
_geom_angle_atom_site_label_2
_geom_angle_atom_site_label_3
_geom_angle
_geom_angle_site_symmetry_1
_geom_angle_site_symmetry_2
_geom_angle_site_symmetry_3
_geom_angle_publ_flag
Au Au Cu 105.66(5) 2_545 . . yes
Cu Au Cu 53.35(6) . . 2_545 yes
Cu Au Cu 98.44(6) . . 3_555 yes
Au Au Cu 59.92(5) 4_554 . . yes
Cu Au Cu 151.95(6) . . 4_555 yes
Cu Au Cu 52.89(6) . . 6_455 yes
Au Au Cu 146.66(4) 6_456 . . yes
Cu Au Cu 101.12(6) . . 7_555 yes
Au Au Cu 59.92(5) 9_555 . . yes
Au Au Cu 105.66(5) 11_555 . . yes
Au Au Cu 146.66(4) 13_456 . . yes
Au Au Cu 59.92(4) 17_555 . . yes
Au Au Cu 135.42(5) 18_555 . . yes
Au Au Cu 60.97(4) 19_545 . . yes
Au Au Cu 59.92(4) 2_545 . 2_545 yes
Au Au Cu 59.40(4) 2_545 . 3_555 yes
Au Au Au 110.92(2) 2_545 . 4_554 yes
Au Au Cu 61.76(5) 2_545 . 4_555 yes
Au Au Cu 116.29(4) 2_545 . 6_455 yes
Au Au Au 75.88(2) 2_545 . 6_456 yes
Au Au Cu 128.98(5) 2_545 . 7_555 yes
Au Au Au 110.92(2) 2_545 . 9_555 yes
Au Au Au 75.88(2) 2_545 . 13_456 yes
Au Au Au 165.12(3) 2_545 . 17_555 yes
Au Au Au 117.92(3) 2_545 . 18_555 yes
Au Au Au 60.00(2) 2_545 . 19_545 yes
Cu Au Cu 52.89(6) 2_545 . 3_555 yes
Au Au Cu 60.97(4) 4_554 . 2_545 yes
Cu Au Cu 101.12(6) 2_545 . 4_555 yes
Cu Au Cu 98.44(6) 2_545 . 6_455 yes
Au Au Cu 135.42(5) 6_456 . 2_545 yes
Cu Au Cu 151.95(6) 2_545 . 7_555 yes
Au Au Cu 60.97(4) 9_555 . 2_545 yes
Au Au Cu 59.92(4) 11_555 . 2_545 yes
Au Au Cu 135.42(5) 13_456 . 2_545 yes
Au Au Cu 105.66(5) 17_555 . 2_545 yes
Au Au Cu 146.66(4) 18_555 . 2_545 yes
Au Au Cu 59.92(5) 19_545 . 2_545 yes
Au Au Cu 57.86(4) 4_554 . 3_555 yes
Cu Au Cu 53.53(6) 3_555 . 4_555 yes
Cu Au Cu 150.39(6) 3_555 . 6_455 yes
Au Au Cu 109.93(5) 6_456 . 3_555 yes
Cu Au Cu 154.41(6) 3_555 . 7_555 yes
Au Au Cu 57.86(4) 9_555 . 3_555 yes
Au Au Cu 59.40(4) 11_555 . 3_555 yes
Au Au Cu 109.93(5) 13_456 . 3_555 yes
Au Au Cu 116.29(4) 17_555 . 3_555 yes
Au Au Cu 95.84(4) 18_555 . 3_555 yes
Au Au Cu 104.47(5) 19_545 . 3_555 yes
Au Au Cu 99.40(4) 4_554 . 4_555 yes
Au Au Cu 104.47(5) 4_554 . 6_455 yes
Au Au Au 151.81(2) 4_554 . 6_456 yes
Au Au Cu 120.07(5) 4_554 . 7_555 yes
Au Au Au 110.92(2) 4_554 . 11_555 yes
Au Au Au 151.81(2) 4_554 . 13_456 yes
Au Au Au 60.00(2) 4_554 . 17_555 yes
Au Au Au 94.29(2) 4_554 . 18_555 yes
Au Au Au 112.99(3) 4_554 . 19_545 yes
Cu Au Cu 154.41(6) 4_555 . 6_455 yes
Au Au Cu 58.59(5) 6_456 . 4_555 yes
Cu Au Cu 106.01(6) 4_555 . 7_555 yes
Au Au Cu 99.40(4) 9_555 . 4_555 yes
Au Au Cu 61.76(5) 11_555 . 4_555 yes
Au Au Cu 58.59(5) 13_456 . 4_555 yes
Au Au Cu 128.98(5) 17_555 . 4_555 yes
Au Au Cu 58.59(4) 18_555 . 4_555 yes
Au Au Cu 120.07(5) 19_545 . 4_555 yes
Au Au Cu 95.84(4) 6_456 . 6_455 yes
Cu Au Cu 53.53(6) 6_455 . 7_555 yes
Au Au Cu 104.47(5) 9_555 . 6_455 yes
Au Au Cu 116.29(4) 11_555 . 6_455 yes
Au Au Cu 95.84(4) 13_456 . 6_455 yes
Au Au Cu 59.40(4) 17_555 . 6_455 yes
Au Au Cu 109.93(5) 18_555 . 6_455 yes
Au Au Cu 57.86(4) 19_545 . 6_455 yes
Au Au Cu 58.59(4) 6_456 . 7_555 yes
Au Au Au 151.81(2) 6_456 . 9_555 yes
Au Au Au 75.88(2) 6_456 . 11_555 yes
Au Au Au 117.92(3) 6_456 . 17_555 yes
Au Au Au 60.00(2) 6_456 . 18_555 yes
Au Au Au 94.29(2) 6_456 . 19_545 yes
Au Au Cu 120.07(5) 9_555 . 7_555 yes
Au Au Cu 128.98(5) 11_555 . 7_555 yes
Au Au Cu 58.59(4) 13_456 . 7_555 yes
Au Au Cu 61.76(5) 17_555 . 7_555 yes
Au Au Cu 58.59(5) 18_555 . 7_555 yes
Au Au Cu 99.40(4) 19_545 . 7_555 yes
Au Au Au 110.92(2) 9_555 . 11_555 yes
Au Au Au 151.81(2) 9_555 . 13_456 yes
Au Au Au 60.00(2) 9_555 . 17_555 yes
Au Au Au 94.29(2) 9_555 . 18_555 yes
Au Au Au 112.99(3) 9_555 . 19_545 yes
Au Au Au 75.88(2) 11_555 . 13_456 yes
Au Au Au 165.12(3) 11_555 . 17_555 yes
Au Au Au 117.92(3) 11_555 . 18_555 yes
Au Au Au 60.00(2) 11_555 . 19_545 yes
Au Au Au 117.92(3) 13_456 . 17_555 yes
Au Au Au 60.00(2) 13_456 . 18_555 yes
Au Au Au 94.29(2) 13_456 . 19_545 yes
Au Au Au 75.88(2) 17_555 . 18_555 yes
Au Au Au 110.92(2) 17_555 . 19_545 yes
Au Au Au 151.81(2) 18_555 . 19_545 yes
Sn Sn Cu 105.66(5) 2_545 . . yes
Cu Sn Cu 53.35(6) . . 2_545 yes
Cu Sn Cu 98.44(6) . . 3_555 yes
Sn Sn Cu 59.92(5) 4_554 . . yes
Cu Sn Cu 151.95(6) . . 4_555 yes
Cu Sn Cu 52.89(6) . . 6_455 yes
Sn Sn Cu 146.66(4) 6_456 . . yes
Cu Sn Cu 101.12(6) . . 7_555 yes
Sn Sn Cu 59.92(5) 9_555 . . yes
Sn Sn Cu 105.66(5) 11_555 . . yes
Sn Sn Cu 146.66(4) 13_456 . . yes
Sn Sn Cu 59.92(4) 17_555 . . yes
Sn Sn Cu 135.42(5) 18_555 . . yes
Sn Sn Cu 59.92(4) 2_545 . 2_545 yes
Sn Sn Cu 59.40(4) 2_545 . 3_555 yes
Sn Sn Sn 110.92(2) 2_545 . 4_554 yes
Sn Sn Cu 61.76(5) 2_545 . 4_555 yes
Sn Sn Cu 116.29(4) 2_545 . 6_455 yes
Sn Sn Sn 75.88(2) 2_545 . 6_456 yes
Sn Sn Cu 128.98(5) 2_545 . 7_555 yes
Sn Sn Sn 110.92(2) 2_545 . 9_555 yes
Sn Sn Sn 75.88(2) 2_545 . 13_456 yes
Sn Sn Sn 165.12(3) 2_545 . 17_555 yes
Sn Sn Sn 117.92(3) 2_545 . 18_555 yes
Cu Sn Cu 52.89(6) 2_545 . 3_555 yes
Sn Sn Cu 60.97(4) 4_554 . 2_545 yes
Cu Sn Cu 101.12(6) 2_545 . 4_555 yes
Cu Sn Cu 98.44(6) 2_545 . 6_455 yes
Sn Sn Cu 135.42(5) 6_456 . 2_545 yes
Cu Sn Cu 151.95(6) 2_545 . 7_555 yes
Sn Sn Cu 60.97(4) 9_555 . 2_545 yes
Sn Sn Cu 59.92(4) 11_555 . 2_545 yes
Sn Sn Cu 135.42(5) 13_456 . 2_545 yes
Sn Sn Cu 105.66(5) 17_555 . 2_545 yes
Sn Sn Cu 146.66(4) 18_555 . 2_545 yes
Sn Sn Cu 57.86(4) 4_554 . 3_555 yes
Cu Sn Cu 53.53(6) 3_555 . 4_555 yes
Cu Sn Cu 150.39(6) 3_555 . 6_455 yes
Sn Sn Cu 109.93(5) 6_456 . 3_555 yes
Cu Sn Cu 154.41(6) 3_555 . 7_555 yes
Sn Sn Cu 57.86(4) 9_555 . 3_555 yes
Sn Sn Cu 59.40(4) 11_555 . 3_555 yes
Sn Sn Cu 109.93(5) 13_456 . 3_555 yes
Sn Sn Cu 116.29(4) 17_555 . 3_555 yes
Sn Sn Cu 95.84(4) 18_555 . 3_555 yes
Sn Sn Cu 99.40(4) 4_554 . 4_555 yes
Sn Sn Cu 104.47(5) 4_554 . 6_455 yes
Sn Sn Sn 151.81(2) 4_554 . 6_456 yes
Sn Sn Cu 120.07(5) 4_554 . 7_555 yes
Sn Sn Sn 110.92(2) 4_554 . 11_555 yes
Sn Sn Sn 151.81(2) 4_554 . 13_456 yes
Sn Sn Sn 60.00(2) 4_554 . 17_555 yes
Sn Sn Sn 94.29(2) 4_554 . 18_555 yes
Cu Sn Cu 154.41(6) 4_555 . 6_455 yes
Sn Sn Cu 58.59(5) 6_456 . 4_555 yes
Cu Sn Cu 106.01(6) 4_555 . 7_555 yes
Sn Sn Cu 99.40(4) 9_555 . 4_555 yes
Sn Sn Cu 61.76(5) 11_555 . 4_555 yes
Sn Sn Cu 58.59(5) 13_456 . 4_555 yes
Sn Sn Cu 128.98(5) 17_555 . 4_555 yes
Sn Sn Cu 58.59(4) 18_555 . 4_555 yes
Sn Sn Cu 95.84(4) 6_456 . 6_455 yes
Cu Sn Cu 53.53(6) 6_455 . 7_555 yes
Sn Sn Cu 104.47(5) 9_555 . 6_455 yes
Sn Sn Cu 116.29(4) 11_555 . 6_455 yes
Sn Sn Cu 95.84(4) 13_456 . 6_455 yes
Sn Sn Cu 59.40(4) 17_555 . 6_455 yes
Sn Sn Cu 109.93(5) 18_555 . 6_455 yes
Sn Sn Cu 58.59(4) 6_456 . 7_555 yes
Sn Sn Sn 151.81(2) 6_456 . 9_555 yes
Sn Sn Sn 75.88(2) 6_456 . 11_555 yes
Sn Sn Sn 117.92(3) 6_456 . 17_555 yes
Sn Sn Sn 60.00(2) 6_456 . 18_555 yes
Sn Sn Cu 120.07(5) 9_555 . 7_555 yes
Sn Sn Cu 128.98(5) 11_555 . 7_555 yes
Sn Sn Cu 58.59(4) 13_456 . 7_555 yes
Sn Sn Cu 61.76(5) 17_555 . 7_555 yes
Sn Sn Cu 58.59(5) 18_555 . 7_555 yes
Sn Sn Sn 110.92(2) 9_555 . 11_555 yes
Sn Sn Sn 151.81(2) 9_555 . 13_456 yes
Sn Sn Sn 60.00(2) 9_555 . 17_555 yes
Sn Sn Sn 94.29(2) 9_555 . 18_555 yes
Sn Sn Sn 75.88(2) 11_555 . 13_456 yes
Sn Sn Sn 165.12(3) 11_555 . 17_555 yes
Sn Sn Sn 117.92(3) 11_555 . 18_555 yes
Sn Sn Sn 117.92(3) 13_456 . 17_555 yes
Sn Sn Sn 60.00(2) 13_456 . 18_555 yes
Sn Sn Sn 75.88(2) 17_555 . 18_555 yes
Au Cu Au 169.83(8) . . 2_544 yes
Au Cu Au 110.02(7) . . 3_554 yes
Au Cu Au 60.16(4) . . 4_554 yes
Au Cu Au 112.05(7) . . 6_455 yes
Au Cu Au 113.35(7) . . 7_545 yes
Au Cu Au 60.16(4) . . 9_555 yes
Au Cu Au 169.83(8) . . 11_554 yes
Au Cu Au 110.02(7) . . 12_554 yes
Au Cu Au 112.05(7) . . 13_455 yes
Au Cu Au 113.35(7) . . 14_445 yes
Au Cu Au 60.16(4) . . 17_555 yes
Au Cu Au 59.63(4) . . 19_545 yes
Sn Cu Sn 169.83(8) . . 2_544 yes
Sn Cu Sn 110.02(7) . . 3_554 yes
Sn Cu Sn 60.16(4) . . 4_554 yes
Sn Cu Sn 112.05(7) . . 6_455 yes
Sn Cu Sn 113.35(7) . . 7_545 yes
Sn Cu Sn 60.16(4) . . 9_555 yes
Sn Cu Sn 169.83(8) . . 11_554 yes
Sn Cu Sn 110.02(7) . . 12_554 yes
Sn Cu Sn 112.05(7) . . 13_455 yes
Sn Cu Sn 113.35(7) . . 14_445 yes
Sn Cu Sn 60.16(4) . . 17_555 yes
Au Cu Au 60.38(5) 2_544 . 3_554 yes
Au Cu Au 113.35(7) 2_544 . 4_554 yes
Au Cu Au 77.11(5) 2_544 . 6_455 yes
Au Cu Au 62.82(5) 2_544 . 7_545 yes
Au Cu Au 113.35(7) 2_544 . 9_555 yes
Au Cu Au 169.83(8) 2_544 . 10_545 yes
Au Cu Au 60.38(5) 2_544 . 12_554 yes
Au Cu Au 77.11(5) 2_544 . 13_455 yes
Au Cu Au 62.82(5) 2_544 . 14_445 yes
Au Cu Au 124.97(7) 2_544 . 17_555 yes
Au Cu Au 120.63(7) 2_544 . 19_545 yes
Sn Cu Sn 60.38(5) 2_544 . 3_554 yes
Sn Cu Sn 113.35(7) 2_544 . 4_554 yes
Sn Cu Sn 77.11(5) 2_544 . 6_455 yes
Sn Cu Sn 62.82(5) 2_544 . 7_545 yes
Sn Cu Sn 113.35(7) 2_544 . 9_555 yes
Sn Cu Sn 169.83(8) 2_544 . 10_545 yes
Sn Cu Sn 60.38(5) 2_544 . 12_554 yes
Sn Cu Sn 77.11(5) 2_544 . 13_455 yes
Sn Cu Sn 62.82(5) 2_544 . 14_445 yes
Sn Cu Sn 124.97(7) 2_544 . 17_555 yes
Au Cu Au 59.63(4) 3_554 . 4_554 yes
Au Cu Au 119.26(7) 3_554 . 6_455 yes
Au Cu Au 77.11(5) 3_554 . 7_545 yes
Au Cu Au 59.63(4) 3_554 . 9_555 yes
Au Cu Au 110.02(7) 3_554 . 10_545 yes
Au Cu Au 60.38(5) 3_554 . 11_554 yes
Au Cu Au 119.26(7) 3_554 . 13_455 yes
Au Cu Au 77.11(5) 3_554 . 14_445 yes
Au Cu Au 112.05(7) 3_554 . 17_555 yes
Au Cu Au 119.26(7) 3_554 . 19_545 yes
Sn Cu Sn 59.63(4) 3_554 . 4_554 yes
Sn Cu Sn 119.26(7) 3_554 . 6_455 yes
Sn Cu Sn 77.11(5) 3_554 . 7_545 yes
Sn Cu Sn 59.63(4) 3_554 . 9_555 yes
Sn Cu Sn 110.02(7) 3_554 . 10_545 yes
Sn Cu Sn 60.38(5) 3_554 . 11_554 yes
Sn Cu Sn 119.26(7) 3_554 . 13_455 yes
Sn Cu Sn 77.11(5) 3_554 . 14_445 yes
Sn Cu Sn 112.05(7) 3_554 . 17_555 yes
Au Cu Au 110.02(7) 4_554 . 6_455 yes
Au Cu Au 124.97(7) 4_554 . 7_545 yes
Au Cu Au 60.16(4) 4_554 . 10_545 yes
Au Cu Au 113.35(7) 4_554 . 11_554 yes
Au Cu Au 59.63(4) 4_554 . 12_554 yes
Au Cu Au 110.02(7) 4_554 . 13_455 yes
Au Cu Au 124.97(7) 4_554 . 14_445 yes
Au Cu Au 60.16(4) 4_554 . 17_555 yes
Au Cu Au 112.05(7) 4_554 . 19_545 yes
Sn Cu Sn 110.02(7) 4_554 . 6_455 yes
Sn Cu Sn 124.97(7) 4_554 . 7_545 yes
Sn Cu Sn 60.16(4) 4_554 . 10_545 yes
Sn Cu Sn 113.35(7) 4_554 . 11_554 yes
Sn Cu Sn 59.63(4) 4_554 . 12_554 yes
Sn Cu Sn 110.02(7) 4_554 . 13_455 yes
Sn Cu Sn 124.97(7) 4_554 . 14_445 yes
Sn Cu Sn 60.16(4) 4_554 . 17_555 yes
Au Cu Au 120.63(7) 6_455 . 7_545 yes
Au Cu Au 110.02(7) 6_455 . 9_555 yes
Au Cu Au 112.05(7) 6_455 . 10_545 yes
Au Cu Au 77.11(5) 6_455 . 11_554 yes
Au Cu Au 119.26(7) 6_455 . 12_554 yes
Au Cu Au 120.63(7) 6_455 . 14_445 yes
Au Cu Au 59.63(4) 6_455 . 17_555 yes
Au Cu Au 119.26(7) 6_455 . 19_545 yes
Sn Cu Sn 120.63(7) 6_455 . 7_545 yes
Sn Cu Sn 110.02(7) 6_455 . 9_555 yes
Sn Cu Sn 112.05(7) 6_455 . 10_545 yes
Sn Cu Sn 77.11(5) 6_455 . 11_554 yes
Sn Cu Sn 119.26(7) 6_455 . 12_554 yes
Sn Cu Sn 120.63(7) 6_455 . 14_445 yes
Sn Cu Sn 59.63(4) 6_455 . 17_555 yes
Au Cu Au 124.97(7) 7_545 . 9_555 yes
Au Cu Au 113.35(7) 7_545 . 10_545 yes
Au Cu Au 62.82(5) 7_545 . 11_554 yes
Au Cu Au 77.11(5) 7_545 . 12_554 yes
Au Cu Au 120.63(7) 7_545 . 13_455 yes
Au Cu Au 169.83(8) 7_545 . 17_555 yes
Au Cu Au 60.38(5) 7_545 . 19_545 yes
Sn Cu Sn 124.97(7) 7_545 . 9_555 yes
Sn Cu Sn 113.35(7) 7_545 . 10_545 yes
Sn Cu Sn 62.82(5) 7_545 . 11_554 yes
Sn Cu Sn 77.11(5) 7_545 . 12_554 yes
Sn Cu Sn 120.63(7) 7_545 . 13_455 yes
Sn Cu Sn 169.83(8) 7_545 . 17_555 yes
Au Cu Au 60.16(4) 9_555 . 10_545 yes
Au Cu Au 113.35(7) 9_555 . 11_554 yes
Au Cu Au 59.63(4) 9_555 . 12_554 yes
Au Cu Au 110.02(7) 9_555 . 13_455 yes
Au Cu Au 124.97(7) 9_555 . 14_445 yes
Au Cu Au 60.16(4) 9_555 . 17_555 yes
Au Cu Au 112.05(7) 9_555 . 19_545 yes
Sn Cu Sn 60.16(4) 9_555 . 10_545 yes
Sn Cu Sn 113.35(7) 9_555 . 11_554 yes
Sn Cu Sn 59.63(4) 9_555 . 12_554 yes
Sn Cu Sn 110.02(7) 9_555 . 13_455 yes
Sn Cu Sn 124.97(7) 9_555 . 14_445 yes
Sn Cu Sn 60.16(4) 9_555 . 17_555 yes
Au Cu Au 169.83(8) 10_545 . 11_554 yes
Au Cu Au 110.02(7) 10_545 . 12_554 yes
Au Cu Au 112.05(7) 10_545 . 13_455 yes
Au Cu Au 113.35(7) 10_545 . 14_445 yes
Au Cu Au 60.16(4) 10_545 . 17_555 yes
Au Cu Au 59.63(4) 10_545 . 19_545 yes
Sn Cu Sn 169.83(8) 10_545 . 11_554 yes
Sn Cu Sn 110.02(7) 10_545 . 12_554 yes
Sn Cu Sn 112.05(7) 10_545 . 13_455 yes
Sn Cu Sn 113.35(7) 10_545 . 14_445 yes
Sn Cu Sn 60.16(4) 10_545 . 17_555 yes
Au Cu Au 60.38(5) 11_554 . 12_554 yes
Au Cu Au 77.11(5) 11_554 . 13_455 yes
Au Cu Au 62.82(5) 11_554 . 14_445 yes
Au Cu Au 124.97(7) 11_554 . 17_555 yes
Au Cu Au 120.63(7) 11_554 . 19_545 yes
Sn Cu Sn 60.38(5) 11_554 . 12_554 yes
Sn Cu Sn 77.11(5) 11_554 . 13_455 yes
Sn Cu Sn 62.82(5) 11_554 . 14_445 yes
Sn Cu Sn 124.97(7) 11_554 . 17_555 yes
Au Cu Au 119.26(7) 12_554 . 13_455 yes
Au Cu Au 77.11(5) 12_554 . 14_445 yes
Au Cu Au 112.05(7) 12_554 . 17_555 yes
Au Cu Au 119.26(7) 12_554 . 19_545 yes
Sn Cu Sn 119.26(7) 12_554 . 13_455 yes
Sn Cu Sn 77.11(5) 12_554 . 14_445 yes
Sn Cu Sn 112.05(7) 12_554 . 17_555 yes
Au Cu Au 120.63(7) 13_455 . 14_445 yes
Au Cu Au 59.63(4) 13_455 . 17_555 yes
Au Cu Au 119.26(7) 13_455 . 19_545 yes
Sn Cu Sn 120.63(7) 13_455 . 14_445 yes
Sn Cu Sn 59.63(4) 13_455 . 17_555 yes
Au Cu Au 169.83(8) 14_445 . 17_555 yes
Au Cu Au 60.38(5) 14_445 . 19_545 yes
Sn Cu Sn 169.83(8) 14_445 . 17_555 yes
Au Cu Au 110.02(7) 17_555 . 19_545 yes

loop_
_geom_bond_atom_site_label_1
_geom_bond_atom_site_label_2
_geom_bond_distance
_geom_bond_site_symmetry_1
_geom_bond_site_symmetry_2
_geom_bond_publ_flag
Au Cu 2.822(2) . . yes
Au Au 2.8290(11) . 2_545 yes
Au Cu 2.822(2) . 2_545 yes
Au Cu 2.867(2) . 3_555 yes
Au Au 2.8290(11) . 4_554 yes
Au Cu 2.756(2) . 4_555 yes
Au Cu 2.867(2) . 6_455 yes
Au Au 2.8721(12) . 6_456 yes
Au Cu 2.756(2) . 7_555 yes
Au Au 2.8290(11) . 9_555 yes
Au Au 2.8290(11) . 11_555 yes
Au Au 2.8721(12) . 13_456 yes
Au Au 2.8290(11) . 17_555 yes
Au Au 2.8721(12) . 18_555 yes
Au Au 2.8290(11) . 19_545 yes
Sn Cu 2.822(2) . . yes
Sn Sn 2.8290(11) . 2_545 yes
Sn Cu 2.822(2) . 2_545 yes
Sn Cu 2.867(2) . 3_555 yes
Sn Sn 2.8290(11) . 4_554 yes
Sn Cu 2.756(2) . 4_555 yes
Sn Cu 2.867(2) . 6_455 yes
Sn Sn 2.8721(12) . 6_456 yes
Sn Cu 2.756(2) . 7_555 yes
Sn Sn 2.8290(11) . 9_555 yes
Sn Sn 2.8290(11) . 11_555 yes
Sn Sn 2.8721(12) . 13_456 yes
Sn Sn 2.8290(11) . 17_555 yes
Sn Sn 2.8721(12) . 18_555 yes
